data_7058317
loop_
_publ_author_name
'Teotia, Meenu'
'Tarannum, Nazia'
'Chauhan, Mohit'
'Soni, Rakesh Kumar'

_publ_section_title
;
 Structure-based rational design, synthesis, crystal structure, DFT and
 molecular docking of 1,4-benzene dicarboxamide isomers with application
 as hardeners
;
_journal_issue 21
_journal_name_full 'New Journal of Chemistry'
_journal_page_first 7972
_journal_paper_doi 10.1039/C9NJ01560D
_journal_volume 43
_journal_year 2019
_chemical_formula_sum 'C14 H20 N2 O2'
_chemical_formula_weight 248.32
_space_group_crystal_system triclinic
_space_group_IT_number 2
_space_group_name_Hall '-P 1'
_space_group_name_H-M_alt 'P -1'
_symmetry_space_group_name_Hall '-P 1'
_symmetry_space_group_name_H-M 'P -1'
_atom_sites_solution_hydrogens geom
_audit_creation_method SHELXL-2014/7
_audit_update_record
;
2019-03-15 deposited with the CCDC.    2019-04-22 downloaded from the CCDC.
;
_cell_angle_alpha 105.952(9)
_cell_angle_beta 95.479(9)
_cell_angle_gamma 106.190(9)
_cell_formula_units_Z 1
_cell_length_a 5.0286(19)
_cell_length_b 7.660(3)
_cell_length_c 9.751(4)
_cell_measurement_temperature 296(2)
_cell_volume 340.7(2)
_computing_structure_refinement 'SHELXL-2014/7 (Sheldrick, 2014)'
_diffrn_ambient_temperature 296(2)
_diffrn_measured_fraction_theta_full 0.998
_diffrn_measured_fraction_theta_max 0.998
_diffrn_radiation_type MoK\a
_diffrn_radiation_wavelength 0.71073
_diffrn_reflns_av_R_equivalents 0.0433
_diffrn_reflns_av_unetI/netI 0.0611
_diffrn_reflns_Laue_measured_fraction_full 0.998
_diffrn_reflns_Laue_measured_fraction_max 0.998
_diffrn_reflns_limit_h_max 5
_diffrn_reflns_limit_h_min -5
_diffrn_reflns_limit_k_max 9
_diffrn_reflns_limit_k_min -8
_diffrn_reflns_limit_l_max 11
_diffrn_reflns_limit_l_min -11
_diffrn_reflns_number 3419
_diffrn_reflns_point_group_measured_fraction_full 0.998
_diffrn_reflns_point_group_measured_fraction_max 0.998
_diffrn_reflns_theta_full 25.047
_diffrn_reflns_theta_max 25.047
_diffrn_reflns_theta_min 2.211
_exptl_absorpt_coefficient_mu 0.081
_exptl_crystal_density_diffrn 1.210
_exptl_crystal_F_000 134
_refine_diff_density_max 0.181
_refine_diff_density_min -0.293
_refine_diff_density_rms 0.051
_refine_ls_extinction_method none
_refine_ls_goodness_of_fit_ref 0.919
_refine_ls_hydrogen_treatment constr
_refine_ls_matrix_type full
_refine_ls_number_parameters 83
_refine_ls_number_reflns 1205
_refine_ls_number_restraints 0
_refine_ls_restrained_S_all 0.919
_refine_ls_R_factor_all 0.1157
_refine_ls_R_factor_gt 0.0673
_refine_ls_shift/su_max 0.000
_refine_ls_shift/su_mean 0.000
_refine_ls_structure_factor_coef Fsqd
_refine_ls_weighting_details 'w=1/[\s^2^(Fo^2^)+(0.1000P)^2^+0.2818P] where P=(Fo^2^+2Fc^2^)/3'
_refine_ls_weighting_scheme calc
_refine_ls_wR_factor_gt 0.1600
_refine_ls_wR_factor_ref 0.1922
_reflns_Friedel_coverage 0.000
_reflns_number_gt 757
_reflns_number_total 1205
_reflns_threshold_expression 'I > 2\s(I)'
_cod_data_source_file c9nj01560d2.cif
_cod_data_source_block 3jula_0m_a
_cod_depositor_comments 'Adding full bibliography for 7058317--7058318.cif.'
_cod_database_code 7058317
_shelx_shelxl_version_number 2014/7
_shelx_space_group_comment
;
The symmetry employed for this shelxl refinement is uniquely defined
by the following loop, which should always be used as a source of
symmetry information in preference to the above space-group names.
They are only intended as comments.
;

loop_
_space_group_symop_operation_xyz
'x, y, z'
'-x, -y, -z'

loop_
_atom_site_label
_atom_site_type_symbol
_atom_site_fract_x
_atom_site_fract_y
_atom_site_fract_z
_atom_site_U_iso_or_equiv
_atom_site_adp_type
_atom_site_occupancy
_atom_site_site_symmetry_order
_atom_site_calc_flag
_atom_site_refinement_flags_posn
_atom_site_refinement_flags_adp
O1 O 0.2833(4) 0.7078(4) 0.3387(2) 0.0593(8) Uani 1 1 d . .
N1 N 0.7220(5) 0.7046(4) 0.4014(3) 0.0419(8) Uani 1 1 d . .
H1A H 0.8664 0.6769 0.3731 0.050 Uiso 1 1 calc R U
C3 C 0.5052(6) 0.5834(4) 0.1476(3) 0.0342(8) Uani 1 1 d . .
C4 C 0.4939(6) 0.6693(5) 0.3027(3) 0.0388(8) Uani 1 1 d . .
C1 C 0.3435(6) 0.5409(5) -0.1035(3) 0.0423(9) Uani 1 1 d . .
H1 H 0.2377 0.5697 -0.1727 0.051 Uiso 1 1 calc R U
C2 C 0.3480(6) 0.6228(5) 0.0422(3) 0.0413(9) Uani 1 1 d . .
H2 H 0.2440 0.7055 0.0699 0.050 Uiso 1 1 calc R U
C5 C 0.7310(7) 0.7891(5) 0.5560(3) 0.0487(9) Uani 1 1 d . .
H5A H 0.5750 0.7094 0.5852 0.058 Uiso 1 1 calc R U
H5B H 0.7073 0.9142 0.5728 0.058 Uiso 1 1 calc R U
C6 C 0.9994(8) 0.8098(6) 0.6472(4) 0.0545(10) Uani 1 1 d . .
H6A H 1.1562 0.8860 0.6161 0.065 Uiso 1 1 calc R U
H6B H 1.0202 0.6842 0.6332 0.065 Uiso 1 1 calc R U
C7 C 1.0098(9) 0.9039(6) 0.8071(4) 0.0663(12) Uani 1 1 d . .
H7A H 0.9834 1.0266 0.8210 0.099 Uiso 1 1 calc R U
H7B H 1.1896 0.9206 0.8615 0.099 Uiso 1 1 calc R U
H7C H 0.8631 0.8243 0.8400 0.099 Uiso 1 1 calc R U

loop_
_atom_site_aniso_label
_atom_site_aniso_U_11
_atom_site_aniso_U_22
_atom_site_aniso_U_33
_atom_site_aniso_U_23
_atom_site_aniso_U_13
_atom_site_aniso_U_12
O1 0.0310(12) 0.098(2) 0.0448(15) 0.0029(13) 0.0105(10) 0.0331(13)
N1 0.0286(13) 0.0647(19) 0.0318(15) 0.0069(12) 0.0075(11) 0.0216(13)
C3 0.0213(15) 0.0419(19) 0.0376(18) 0.0103(14) 0.0057(12) 0.0093(14)
C4 0.0275(16) 0.049(2) 0.0371(19) 0.0085(15) 0.0093(14) 0.0124(15)
C1 0.0373(18) 0.057(2) 0.0368(19) 0.0132(15) 0.0036(13) 0.0241(16)
C2 0.0369(17) 0.049(2) 0.041(2) 0.0081(15) 0.0069(14) 0.0244(16)
C5 0.0413(19) 0.069(2) 0.0343(19) 0.0071(16) 0.0105(14) 0.0239(17)
C6 0.057(2) 0.071(3) 0.040(2) 0.0150(18) 0.0084(16) 0.029(2)
C7 0.077(3) 0.078(3) 0.035(2) 0.0084(19) 0.0050(19) 0.022(2)

loop_
_atom_type_symbol
_atom_type_description
_atom_type_scat_dispersion_real
_atom_type_scat_dispersion_imag
_atom_type_scat_source
C C 0.0033 0.0016 'International Tables Vol C Tables 4.2.6.8 and 6.1.1.4'
H H 0.0000 0.0000 'International Tables Vol C Tables 4.2.6.8 and 6.1.1.4'
N N 0.0061 0.0033 'International Tables Vol C Tables 4.2.6.8 and 6.1.1.4'
O O 0.0106 0.0060 'International Tables Vol C Tables 4.2.6.8 and 6.1.1.4'

loop_
_geom_angle_atom_site_label_1
_geom_angle_atom_site_label_2
_geom_angle_atom_site_label_3
_geom_angle
_geom_angle_site_symmetry_1
_geom_angle_site_symmetry_3
C4 N1 C5 121.3(2) . .
C4 N1 H1A 119.3 . .
C5 N1 H1A 119.3 . .
C1 C3 C2 118.4(3) 2_665 .
C1 C3 C4 122.8(3) 2_665 .
C2 C3 C4 118.8(3) . .
O1 C4 N1 121.3(3) . .
O1 C4 C3 121.3(3) . .
N1 C4 C3 117.4(2) . .
C2 C1 C3 120.7(3) . 2_665
C2 C1 H1 119.7 . .
C3 C1 H1 119.7 2_665 .
C1 C2 C3 120.9(3) . .
C1 C2 H2 119.6 . .
C3 C2 H2 119.6 . .
N1 C5 C6 112.7(3) . .
N1 C5 H5A 109.1 . .
C6 C5 H5A 109.1 . .
N1 C5 H5B 109.1 . .
C6 C5 H5B 109.1 . .
H5A C5 H5B 107.8 . .
C5 C6 C7 112.1(3) . .
C5 C6 H6A 109.2 . .
C7 C6 H6A 109.2 . .
C5 C6 H6B 109.2 . .
C7 C6 H6B 109.2 . .
H6A C6 H6B 107.9 . .
C6 C7 H7A 109.5 . .
C6 C7 H7B 109.5 . .
H7A C7 H7B 109.5 . .
C6 C7 H7C 109.5 . .
H7A C7 H7C 109.5 . .
H7B C7 H7C 109.5 . .

loop_
_geom_bond_atom_site_label_1
_geom_bond_atom_site_label_2
_geom_bond_distance
_geom_bond_site_symmetry_2
O1 C4 1.233(3) .
N1 C4 1.337(4) .
N1 C5 1.459(4) .
N1 H1A 0.8600 .
C3 C1 1.382(4) 2_665
C3 C2 1.386(4) .
C3 C4 1.488(4) .
C1 C2 1.382(4) .
C1 C3 1.382(4) 2_665
C1 H1 0.9300 .
C2 H2 0.9300 .
C5 C6 1.488(4) .
C5 H5A 0.9700 .
C5 H5B 0.9700 .
C6 C7 1.516(4) .
C6 H6A 0.9700 .
C6 H6B 0.9700 .
C7 H7A 0.9600 .
C7 H7B 0.9600 .
C7 H7C 0.9600 .
